data_7218711
loop_
_publ_author_name
'An, Haiyan'
'Wang, Lin'
'Hu, Ying'
'Fei, Fei'

_publ_section_title
;
 Temperature-induced racemic compounds and chiral conglomerates based on
 polyoxometalates and lanthanides: syntheses, structures and catalytic
 properties
;
_journal_issue 7
_journal_name_full CrystEngComm
_journal_page_first 1531
_journal_paper_doi 10.1039/C4CE01802H
_journal_volume 17
_journal_year 2015
_chemical_formula_sum 'Co2 Eu2 H40 Mo10 O56'
_chemical_formula_weight 2317.50
_chemical_name_systematic
; 
 ? 
;
_space_group_IT_number 2
_symmetry_cell_setting triclinic
_symmetry_space_group_name_Hall '-P 1'
_symmetry_space_group_name_H-M 'P -1'
_atom_sites_solution_primary direct
_atom_sites_solution_secondary difmap
_audit_creation_method SHELXL-97
_cell_angle_alpha 74.436(5)
_cell_angle_beta 85.442(5)
_cell_angle_gamma 89.734(5)
_cell_formula_units_Z 2
_cell_length_a 12.360(4)
_cell_length_b 13.803(4)
_cell_length_c 14.183(4)
_cell_measurement_reflns_used 11088
_cell_measurement_temperature 296(2)
_cell_measurement_theta_max 25.00
_cell_measurement_theta_min 1.50
_cell_volume 2323.2(12)
_computing_molecular_graphics 'Bruker SHELXTL'
_computing_publication_material 'Bruker SHELXTL'
_computing_structure_refinement 'SHELXL-97 (Sheldrick, 1997)'
_computing_structure_solution 'SHELXS-97 (Sheldrick, 1990)'
_diffrn_ambient_temperature 296(2)
_diffrn_detector_area_resol_mean 0.01
_diffrn_measured_fraction_theta_full 0.973
_diffrn_measured_fraction_theta_max 0.973
_diffrn_measurement_device_type 'Bruker Smart Apex CCD'
_diffrn_measurement_method \w-2\q
_diffrn_radiation_monochromator graphite
_diffrn_radiation_source 'fine-focus sealed tube'
_diffrn_radiation_type MoK\a
_diffrn_radiation_wavelength 0.71073
_diffrn_reflns_av_R_equivalents 0.0581
_diffrn_reflns_av_sigmaI/netI 0.1156
_diffrn_reflns_limit_h_max 14
_diffrn_reflns_limit_h_min -9
_diffrn_reflns_limit_k_max 16
_diffrn_reflns_limit_k_min -13
_diffrn_reflns_limit_l_max 16
_diffrn_reflns_limit_l_min -16
_diffrn_reflns_number 11088
_diffrn_reflns_theta_full 25.00
_diffrn_reflns_theta_max 25.00
_diffrn_reflns_theta_min 1.50
_diffrn_standards_decay_% none
_diffrn_standards_interval_count 0
_diffrn_standards_interval_time 0
_diffrn_standards_number 0
_exptl_absorpt_coefficient_mu 6.084
_exptl_absorpt_correction_T_max 0.453
_exptl_absorpt_correction_T_min 0.323
_exptl_absorpt_correction_type empirical
_exptl_absorpt_process_details 'ABSCOR by T.Higashi 8 March, 1995'
_exptl_crystal_colour 'dark green'
_exptl_crystal_density_diffrn 3.313
_exptl_crystal_density_method 'not measured'
_exptl_crystal_description plate
_exptl_crystal_F_000 2176
_exptl_crystal_size_max 0.30
_exptl_crystal_size_mid 0.16
_exptl_crystal_size_min 0.13
_refine_diff_density_max 3.532
_refine_diff_density_min -3.401
_refine_diff_density_rms 0.441
_refine_ls_extinction_method none
_refine_ls_goodness_of_fit_ref 1.072
_refine_ls_hydrogen_treatment none
_refine_ls_matrix_type full
_refine_ls_number_parameters 640
_refine_ls_number_reflns 7967
_refine_ls_number_restraints 174
_refine_ls_restrained_S_all 1.064
_refine_ls_R_factor_all 0.1363
_refine_ls_R_factor_gt 0.0977
_refine_ls_shift/su_max 0.000
_refine_ls_shift/su_mean 0.000
_refine_ls_structure_factor_coef Fsqd
_refine_ls_weighting_details 'calc w=1/[\s^2^(Fo^2^)+(0.0331P)^2^+363.8127P] where P=(Fo^2^+2Fc^2^)/3'
_refine_ls_weighting_scheme calc
_refine_ls_wR_factor_gt 0.2268
_refine_ls_wR_factor_ref 0.2496
_reflns_number_gt 5499
_reflns_number_total 7967
_reflns_threshold_expression >2sigma(I)
_cod_data_source_file c4ce01802h1.cif
_cod_data_source_block 2
_cod_depositor_comments
;
The following automatic conversions were performed:

'_symmetry_cell_setting' value 'Triclinic' changed to 'triclinic'
according to
/usr/data/users/saulius/crontab/automatic-downloads/rss-feeds/RSC/lib/dictionaries/cif_core.dic
dictionary named 'cif_core.dic' version 2.4.2 from 2011-04-26.

Automatic conversion script
Id: cif_fix_values 2827 2014-09-09 07:05:25Z andrius 

 Adding full bibliography for 7218710--7218713.cif.
;
_cod_original_sg_symbol_H-M P-1
_cod_original_formula_sum 'H40 Co2 Eu2 Mo10 O56'
_cod_database_code 7218711

loop_
_symmetry_equiv_pos_as_xyz
'x, y, z'
'-x, -y, -z'

loop_
_atom_site_label
_atom_site_type_symbol
_atom_site_fract_x
_atom_site_fract_y
_atom_site_fract_z
_atom_site_U_iso_or_equiv
_atom_site_adp_type
_atom_site_occupancy
_atom_site_symmetry_multiplicity
_atom_site_calc_flag
_atom_site_refinement_flags
Eu1 Eu 0.66497(11) 0.92658(11) 0.26177(10) 0.0235(4) Uani 1 1 d .
Eu2 Eu -0.21173(12) 1.45070(12) 0.19366(11) 0.0300(4) Uani 1 1 d .
Mo1 Mo 0.06277(18) 1.12776(18) 0.12307(17) 0.0204(5) Uani 1 1 d .
Mo2 Mo 0.10016(19) 1.36516(18) 0.24382(18) 0.0239(6) Uani 1 1 d .
Mo3 Mo 0.3106(2) 1.43720(19) 0.08321(19) 0.0282(6) Uani 1 1 d .
Mo4 Mo 0.47253(19) 1.2654(2) 0.03493(18) 0.0285(6) Uani 1 1 d .
Mo5 Mo 0.40604(18) 1.02942(19) 0.12608(17) 0.0207(5) Uani 1 1 d .
Mo6 Mo 0.42462(18) 1.10482(18) 0.32757(17) 0.0196(5) Uani 1 1 d .
Mo7 Mo 0.38342(18) 0.86639(19) 0.42317(18) 0.0233(6) Uani 1 1 d .
Mo8 Mo 0.1665(2) 0.75732(19) 0.3793(2) 0.0296(6) Uani 1 1 d .
Mo9 Mo -0.00443(19) 0.89441(19) 0.23675(18) 0.0240(6) Uani 1 1 d .
Mo10 Mo 0.06528(18) 1.12775(18) 0.35953(17) 0.0202(5) Uani 1 1 d .
Co1 Co 0.2629(3) 1.1987(3) 0.1896(3) 0.0179(8) Uani 1 1 d .
Co2 Co 0.2179(3) 0.9971(3) 0.2774(3) 0.0168(8) Uani 1 1 d .
O1 O 0.3672(16) 0.8040(17) 0.5434(16) 0.040(6) Uani 1 1 d .
O2 O 0.3591(16) 0.9367(17) 0.0834(15) 0.035(5) Uani 1 1 d .
O3 O 0.3347(19) 1.5310(18) 0.1354(18) 0.048(6) Uani 1 1 d U
O4 O 0.1113(15) 1.1898(14) 0.0099(13) 0.026(4) Uani 1 1 d .
O5 O 0.6004(17) 1.2386(18) 0.0615(16) 0.042(6) Uani 1 1 d U
O6 O 0.2920(14) 1.2818(15) 0.0584(14) 0.028(5) Uani 1 1 d .
O7 O 0.0412(15) 0.9959(15) 0.1172(14) 0.029(5) Uani 1 1 d .
O8 O 0.2094(14) 0.9051(14) 0.4084(13) 0.026(4) Uani 1 1 d .
O9 O -0.0358(14) 1.3740(14) 0.2296(13) 0.025(4) Uani 1 1 d U
O10 O 0.4201(15) 1.1418(16) 0.0150(14) 0.031(5) Uani 1 1 d .
O11 O 0.1555(15) 1.4209(15) 0.1113(15) 0.029(5) Uani 1 1 d U
O12 O 0.4509(16) 1.3764(15) 0.0915(15) 0.033(5) Uani 1 1 d .
O13 O 0.4111(13) 1.1657(14) 0.1859(12) 0.021(4) Uani 1 1 d .
O14 O 0.5568(14) 1.0699(16) 0.3093(14) 0.030(5) Uani 1 1 d .
O15 O 0.2472(14) 1.1124(14) 0.3146(13) 0.020(4) Uani 1 1 d .
O16 O 0.3242(15) 0.7750(14) 0.3644(14) 0.026(4) Uani 1 1 d U
O17 O 0.1468(19) 0.6989(18) 0.4995(16) 0.050(7) Uani 1 1 d .
O18 O 0.0693(14) 1.0292(13) 0.2804(12) 0.018(4) Uani 1 1 d .
O19 O -0.0201(18) 0.7999(17) 0.1844(17) 0.043(6) Uani 1 1 d .
O20 O 0.1056(14) 1.2592(14) 0.3624(13) 0.022(4) Uani 1 1 d U
O21 O 0.1775(14) 0.8821(14) 0.2374(14) 0.024(4) Uani 1 1 d .
O22 O 0.2776(14) 1.3209(13) 0.2280(13) 0.021(4) Uani 1 1 d U
O23 O 0.4255(17) 1.2083(16) 0.3677(15) 0.036(5) Uani 1 1 d .
O24 O 0.3855(14) 1.0006(15) 0.4411(13) 0.024(4) Uani 1 1 d .
O25 O 0.0278(15) 0.8186(14) 0.3654(14) 0.028(5) Uani 1 1 d .
O26 O 0.2382(13) 1.0834(13) 0.1518(12) 0.017(4) Uani 1 1 d .
O27 O 0.3688(14) 0.9802(14) 0.2685(12) 0.021(4) Uani 1 1 d .
O28 O 0.1588(18) 0.6666(16) 0.3196(19) 0.046(6) Uani 1 1 d .
O29 O 0.1275(19) 1.4602(15) 0.2908(18) 0.044(6) Uani 1 1 d .
O30 O 0.3059(14) 1.4910(15) -0.0394(15) 0.032(5) Uani 1 1 d .
O31 O 0.4776(16) 1.3259(18) -0.0853(16) 0.043(6) Uani 1 1 d .
O32 O -0.0718(15) 1.1373(16) 0.3661(14) 0.030(5) Uani 1 1 d U
O33 O 0.0942(15) 1.0587(16) 0.4728(13) 0.030(5) Uani 1 1 d .
O34 O -0.0699(15) 1.1633(16) 0.1347(15) 0.033(5) Uani 1 1 d U
O35 O 0.5388(14) 1.0037(14) 0.1431(13) 0.023(4) Uani 1 1 d U
O36 O 0.5196(15) 0.8620(15) 0.3852(17) 0.036(5) Uani 1 1 d .
O37 O 0.1118(13) 1.2156(14) 0.2002(12) 0.020(4) Uani 1 1 d .
O38 O -0.1338(16) 0.9329(16) 0.2603(16) 0.037(5) Uani 1 1 d .
O1W O 0.7257(16) 0.9491(17) 0.4067(14) 0.035(5) Uani 1 1 d U
O2W O 0.544(2) 0.802(2) 0.220(2) 0.068(8) Uani 1 1 d U
O3W O 0.7195(19) 0.7567(19) 0.3338(17) 0.046(6) Uani 1 1 d U
O4W O 0.742(2) 0.891(2) 0.111(2) 0.068(8) Uani 1 1 d U
O5W O 0.7332(18) 1.0900(18) 0.1698(17) 0.045(6) Uani 1 1 d U
O6W O -0.275(2) 1.436(2) 0.365(2) 0.065(8) Uani 1 1 d U
O7W O -0.4033(19) 1.406(2) 0.2191(18) 0.051(6) Uani 1 1 d U
O8W O -0.100(2) 1.561(2) 0.264(2) 0.061(7) Uani 1 1 d U
O9W O -0.1705(19) 1.3493(17) 0.0819(17) 0.044(6) Uani 1 1 d U
O10W O -0.0872(17) 1.5526(17) 0.0694(16) 0.041(5) Uani 1 1 d U
O11W O -0.298(2) 1.611(2) 0.1922(19) 0.057(7) Uani 1 1 d U
O12W O -0.2318(17) 1.2715(17) 0.2852(16) 0.041(5) Uani 1 1 d U
OW1 O -0.095(2) 1.357(2) -0.1155(19) 0.058(7) Uani 1 1 d U
OW2 O 0.181(4) 0.839(4) 0.051(4) 0.148(18) Uani 1 1 d U
OW3 O 0.475(4) 1.389(4) 0.404(4) 0.144(17) Uani 1 1 d U
OW4 O 0.577(3) 0.596(3) 0.400(3) 0.096(11) Uani 1 1 d U
OW5 O 0.142(2) 1.298(2) 0.529(2) 0.070(8) Uani 1 1 d U
OW6 O 0.414(5) 0.620(5) 0.282(4) 0.070(16) Uani 0.50 1 d PU
OW7 O 0.076(6) 1.480(5) 0.542(5) 0.09(2) Uani 0.50 1 d PU

loop_
_atom_site_aniso_label
_atom_site_aniso_U_11
_atom_site_aniso_U_22
_atom_site_aniso_U_33
_atom_site_aniso_U_23
_atom_site_aniso_U_13
_atom_site_aniso_U_12
Eu1 0.0177(7) 0.0246(9) 0.0286(7) -0.0059(6) -0.0104(6) 0.0071(6)
Eu2 0.0259(8) 0.0248(9) 0.0378(8) -0.0032(7) -0.0124(6) 0.0117(7)
Mo1 0.0149(11) 0.0200(14) 0.0249(12) -0.0014(10) -0.0091(9) 0.0030(10)
Mo2 0.0221(12) 0.0142(13) 0.0346(13) -0.0026(10) -0.0119(10) 0.0070(10)
Mo3 0.0217(13) 0.0148(14) 0.0421(15) 0.0055(11) -0.0138(11) 0.0008(10)
Mo4 0.0136(11) 0.0308(16) 0.0323(13) 0.0078(11) -0.0051(10) 0.0003(11)
Mo5 0.0143(11) 0.0243(14) 0.0239(12) -0.0057(10) -0.0075(9) 0.0052(10)
Mo6 0.0136(11) 0.0201(14) 0.0245(12) -0.0032(10) -0.0083(9) 0.0027(10)
Mo7 0.0141(11) 0.0203(14) 0.0304(13) 0.0035(10) -0.0073(9) 0.0036(10)
Mo8 0.0265(13) 0.0114(14) 0.0471(16) 0.0026(11) -0.0161(12) 0.0029(11)
Mo9 0.0158(11) 0.0190(14) 0.0370(14) -0.0048(11) -0.0106(10) 0.0034(10)
Mo10 0.0163(11) 0.0167(13) 0.0266(12) -0.0030(10) -0.0067(9) 0.0046(10)
Co1 0.0132(17) 0.013(2) 0.0255(18) -0.0007(14) -0.0065(14) 0.0012(14)
Co2 0.0110(16) 0.013(2) 0.0259(18) -0.0013(14) -0.0084(14) 0.0013(14)
O1 0.020(11) 0.038(14) 0.044(13) 0.020(10) -0.002(9) -0.007(10)
O2 0.029(11) 0.041(14) 0.042(12) -0.018(10) -0.009(9) 0.003(10)
O3 0.047(9) 0.039(10) 0.055(9) -0.007(8) -0.011(8) -0.008(8)
O4 0.023(10) 0.020(11) 0.026(10) 0.012(8) -0.011(8) -0.003(8)
O5 0.030(8) 0.045(9) 0.047(9) -0.001(7) -0.015(7) 0.001(7)
O6 0.010(9) 0.032(13) 0.037(11) 0.002(9) -0.005(8) -0.001(8)
O7 0.024(10) 0.033(13) 0.035(11) -0.014(9) -0.022(9) 0.007(9)
O8 0.020(10) 0.018(11) 0.033(11) 0.005(8) -0.008(8) 0.007(8)
O9 0.018(7) 0.024(8) 0.029(7) 0.000(6) -0.009(6) 0.014(6)
O10 0.020(10) 0.045(14) 0.029(11) -0.011(10) -0.007(8) 0.006(9)
O11 0.024(8) 0.021(8) 0.041(8) -0.006(7) -0.011(7) 0.003(7)
O12 0.027(11) 0.019(11) 0.043(12) 0.015(9) -0.015(9) 0.000(9)
O13 0.009(8) 0.029(12) 0.023(9) -0.002(8) -0.009(7) 0.005(8)
O14 0.015(9) 0.040(14) 0.027(10) 0.008(9) -0.005(8) 0.005(9)
O15 0.014(9) 0.021(11) 0.028(10) -0.007(8) -0.006(8) -0.004(8)
O16 0.027(8) 0.019(8) 0.031(8) -0.003(6) -0.010(6) 0.006(7)
O17 0.040(13) 0.045(16) 0.044(13) 0.024(11) -0.004(11) -0.001(12)
O18 0.019(9) 0.011(10) 0.021(9) 0.003(7) -0.011(7) 0.001(7)
O19 0.036(13) 0.034(14) 0.063(15) -0.016(12) -0.020(11) 0.007(11)
O20 0.024(7) 0.016(8) 0.028(7) -0.010(6) -0.006(6) -0.001(6)
O21 0.021(10) 0.016(11) 0.039(11) -0.008(9) -0.018(8) 0.000(8)
O22 0.024(7) 0.012(8) 0.030(7) -0.005(6) -0.013(6) 0.001(6)
O23 0.042(13) 0.028(13) 0.041(12) -0.011(10) -0.014(10) 0.002(10)
O24 0.012(9) 0.031(12) 0.030(10) -0.009(9) -0.002(8) -0.003(8)
O25 0.022(10) 0.021(11) 0.033(11) 0.011(8) -0.016(8) 0.000(9)
O26 0.015(9) 0.013(10) 0.022(9) -0.002(7) -0.006(7) 0.003(7)
O27 0.017(9) 0.026(11) 0.016(9) 0.005(8) -0.006(7) 0.006(8)
O28 0.041(13) 0.018(13) 0.084(18) -0.016(12) -0.019(13) 0.002(10)
O29 0.053(15) 0.011(12) 0.071(16) -0.010(11) -0.031(13) 0.004(10)
O30 0.012(9) 0.028(12) 0.043(12) 0.012(9) 0.004(8) -0.002(8)
O31 0.022(11) 0.046(15) 0.041(13) 0.020(10) 0.008(9) -0.008(10)
O32 0.017(7) 0.034(9) 0.038(8) -0.005(7) -0.010(6) 0.002(7)
O33 0.023(10) 0.041(13) 0.018(9) 0.004(9) -0.002(8) -0.004(9)
O34 0.020(8) 0.037(9) 0.041(8) -0.007(7) -0.009(7) 0.004(7)
O35 0.018(7) 0.023(8) 0.026(7) 0.001(6) -0.014(6) 0.006(6)
O36 0.013(10) 0.020(12) 0.066(15) -0.001(10) 0.000(10) 0.002(9)
O37 0.011(8) 0.022(11) 0.024(9) -0.002(8) -0.008(7) 0.002(8)
O38 0.020(10) 0.035(14) 0.051(13) -0.005(10) -0.006(9) 0.006(10)
O1W 0.026(8) 0.043(9) 0.033(8) -0.007(7) -0.002(7) 0.001(7)
O2W 0.072(11) 0.063(11) 0.075(11) -0.019(8) -0.026(9) -0.004(9)
O3W 0.045(9) 0.050(10) 0.046(9) -0.014(8) -0.012(7) 0.004(8)
O4W 0.065(11) 0.082(12) 0.060(10) -0.023(8) -0.014(8) 0.013(9)
O5W 0.032(8) 0.043(9) 0.052(9) -0.001(7) -0.002(7) 0.003(7)
O6W 0.069(11) 0.065(11) 0.061(10) -0.016(8) -0.014(8) 0.005(9)
O7W 0.040(9) 0.058(10) 0.051(9) -0.008(8) -0.012(8) 0.000(8)
O8W 0.059(10) 0.062(11) 0.066(10) -0.019(8) -0.013(8) 0.004(8)
O9W 0.050(9) 0.031(9) 0.050(9) -0.007(7) -0.013(8) 0.008(8)
O10W 0.033(8) 0.043(9) 0.043(9) -0.006(7) -0.008(7) -0.001(7)
O11W 0.053(10) 0.057(10) 0.062(10) -0.016(8) -0.010(8) 0.010(8)
O12W 0.031(8) 0.040(9) 0.046(9) -0.001(7) -0.001(7) 0.002(7)
OW1 0.062(10) 0.056(10) 0.061(10) -0.018(8) -0.014(8) -0.001(8)
OW2 0.15(2) 0.15(2) 0.15(2) -0.044(11) -0.014(10) -0.002(10)
OW3 0.146(19) 0.141(19) 0.146(19) -0.040(11) -0.008(10) 0.001(10)
OW4 0.096(14) 0.094(14) 0.096(13) -0.024(9) -0.009(9) -0.004(9)
OW5 0.069(11) 0.077(12) 0.065(11) -0.019(9) -0.014(8) 0.001(9)
OW6 0.071(18) 0.074(18) 0.068(18) -0.022(10) -0.007(10) 0.008(10)
OW7 0.10(2) 0.09(2) 0.09(2) -0.026(11) -0.012(10) -0.002(10)

loop_
_atom_type_symbol
_atom_type_description
_atom_type_scat_dispersion_real
_atom_type_scat_dispersion_imag
_atom_type_scat_source
H H 0.0000 0.0000 'International Tables Vol C Tables 4.2.6.8 and 6.1.1.4'
O O 0.0106 0.0060 'International Tables Vol C Tables 4.2.6.8 and 6.1.1.4'
Co Co 0.3494 0.9721 'International Tables Vol C Tables 4.2.6.8 and 6.1.1.4'
Mo Mo -1.6832 0.6857 'International Tables Vol C Tables 4.2.6.8 and 6.1.1.4'
Eu Eu -0.1578 3.6682 'International Tables Vol C Tables 4.2.6.8 and 6.1.1.4'

loop_
_geom_angle_atom_site_label_1
_geom_angle_atom_site_label_2
_geom_angle_atom_site_label_3
_geom_angle
_geom_angle_site_symmetry_1
_geom_angle_site_symmetry_3
O1W Eu1 O5W 91.4(8) . .
O1W Eu1 O36 75.2(7) . .
O5W Eu1 O36 136.1(7) . .
O1W Eu1 O3W 81.5(8) . .
O5W Eu1 O3W 142.9(8) . .
O36 Eu1 O3W 77.2(7) . .
O1W Eu1 O35 138.1(7) . .
O5W Eu1 O35 70.6(7) . .
O36 Eu1 O35 91.7(7) . .
O3W Eu1 O35 134.9(7) . .
O1W Eu1 O4W 138.1(8) . .
O5W Eu1 O4W 78.9(9) . .
O36 Eu1 O4W 137.3(9) . .
O3W Eu1 O4W 82.5(9) . .
O35 Eu1 O4W 76.8(8) . .
O1W Eu1 O38 66.6(7) . 1_655
O5W Eu1 O38 70.0(7) . 1_655
O36 Eu1 O38 134.7(7) . 1_655
O3W Eu1 O38 73.9(8) . 1_655
O35 Eu1 O38 133.2(7) . 1_655
O4W Eu1 O38 71.8(8) . 1_655
O1W Eu1 O2W 135.3(9) . .
O5W Eu1 O2W 132.2(9) . .
O36 Eu1 O2W 66.3(9) . .
O3W Eu1 O2W 68.8(9) . .
O35 Eu1 O2W 66.8(8) . .
O4W Eu1 O2W 71.4(10) . .
O38 Eu1 O2W 129.9(9) 1_655 .
O1W Eu1 O14 71.0(6) . .
O5W Eu1 O14 67.8(7) . .
O36 Eu1 O14 68.3(6) . .
O3W Eu1 O14 140.1(7) . .
O35 Eu1 O14 67.2(6) . .
O4W Eu1 O14 137.0(8) . .
O38 Eu1 O14 117.8(7) 1_655 .
O2W Eu1 O14 112.3(8) . .
O10W Eu2 O9W 75.9(8) . .
O10W Eu2 O7W 138.9(8) . .
O9W Eu2 O7W 94.6(8) . .
O10W Eu2 O9 76.0(7) . .
O9W Eu2 O9 72.5(7) . .
O7W Eu2 O9 139.9(8) . .
O10W Eu2 O11W 84.0(8) . .
O9W Eu2 O11W 138.3(8) . .
O7W Eu2 O11W 77.1(9) . .
O9 Eu2 O11W 137.0(8) . .
O10W Eu2 O6W 138.1(9) . .
O9W Eu2 O6W 141.3(9) . .
O7W Eu2 O6W 70.7(9) . .
O9 Eu2 O6W 95.6(8) . .
O11W Eu2 O6W 74.7(9) . .
O10W Eu2 O12W 137.0(7) . .
O9W Eu2 O12W 71.1(8) . .
O7W Eu2 O12W 71.5(8) . .
O9 Eu2 O12W 68.4(7) . .
O11W Eu2 O12W 138.9(8) . .
O6W Eu2 O12W 70.3(9) . .
O10W Eu2 O30 71.6(7) . 2_585
O9W Eu2 O30 67.6(7) . 2_585
O7W Eu2 O30 67.8(7) . 2_585
O9 Eu2 O30 133.2(6) . 2_585
O11W Eu2 O30 71.6(8) . 2_585
O6W Eu2 O30 130.9(8) . 2_585
O12W Eu2 O30 117.8(7) . 2_585
O10W Eu2 O8W 69.2(8) . .
O9W Eu2 O8W 133.7(9) . .
O7W Eu2 O8W 131.7(9) . .
O9 Eu2 O8W 70.3(8) . .
O11W Eu2 O8W 67.1(9) . .
O6W Eu2 O8W 69.4(10) . .
O12W Eu2 O8W 117.4(8) . .
O30 Eu2 O8W 124.8(8) 2_585 .
O4 Mo1 O34 106.0(9) . .
O4 Mo1 O7 104.8(9) . .
O34 Mo1 O7 99.7(9) . .
O4 Mo1 O37 101.3(9) . .
O34 Mo1 O37 92.8(9) . .
O7 Mo1 O37 146.5(7) . .
O4 Mo1 O18 156.7(7) . .
O34 Mo1 O18 97.0(8) . .
O7 Mo1 O18 74.2(7) . .
O37 Mo1 O18 73.5(7) . .
O4 Mo1 O26 86.5(7) . .
O34 Mo1 O26 164.0(8) . .
O7 Mo1 O26 86.3(7) . .
O37 Mo1 O26 74.7(6) . .
O18 Mo1 O26 70.2(6) . .
O4 Mo1 Co1 86.0(6) . .
O34 Mo1 Co1 130.9(7) . .
O7 Mo1 Co1 123.5(5) . .
O37 Mo1 Co1 38.3(5) . .
O18 Mo1 Co1 76.0(4) . .
O26 Mo1 Co1 38.3(4) . .
O29 Mo2 O9 104.1(10) . .
O29 Mo2 O11 99.9(11) . .
O9 Mo2 O11 99.7(8) . .
O29 Mo2 O20 97.2(9) . .
O9 Mo2 O20 102.5(8) . .
O11 Mo2 O20 147.7(8) . .
O29 Mo2 O22 94.2(9) . .
O9 Mo2 O22 161.0(8) . .
O11 Mo2 O22 71.5(7) . .
O20 Mo2 O22 80.1(7) . .
O29 Mo2 O37 162.1(8) . .
O9 Mo2 O37 92.6(8) . .
O11 Mo2 O37 83.1(7) . .
O20 Mo2 O37 72.7(7) . .
O22 Mo2 O37 69.9(6) . .
O3 Mo3 O30 107.0(11) . .
O3 Mo3 O12 98.8(10) . .
O30 Mo3 O12 103.2(9) . .
O3 Mo3 O11 100.4(10) . .
O30 Mo3 O11 95.4(8) . .
O12 Mo3 O11 148.0(8) . .
O3 Mo3 O22 94.0(9) . .
O30 Mo3 O22 157.2(9) . .
O12 Mo3 O22 81.6(7) . .
O11 Mo3 O22 71.8(7) . .
O3 Mo3 O6 162.5(9) . .
O30 Mo3 O6 90.0(9) . .
O12 Mo3 O6 72.7(8) . .
O11 Mo3 O6 81.6(7) . .
O22 Mo3 O6 69.9(7) . .
O5 Mo4 O31 106.6(10) . .
O5 Mo4 O12 99.1(10) . .
O31 Mo4 O12 100.5(10) . .
O5 Mo4 O10 102.7(10) . .
O31 Mo4 O10 93.2(10) . .
O12 Mo4 O10 149.6(8) . .
O5 Mo4 O6 159.3(9) . .
O31 Mo4 O6 93.8(9) . .
O12 Mo4 O6 73.4(8) . .
O10 Mo4 O6 78.8(8) . .
O5 Mo4 O13 90.0(9) . .
O31 Mo4 O13 160.7(9) . .
O12 Mo4 O13 86.1(8) . .
O10 Mo4 O13 73.2(7) . .
O6 Mo4 O13 70.5(6) . .
O2 Mo5 O35 105.6(9) . .
O2 Mo5 O10 104.3(10) . .
O35 Mo5 O10 100.5(8) . .
O2 Mo5 O27 102.9(10) . .
O35 Mo5 O27 90.2(8) . .
O10 Mo5 O27 146.7(8) . .
O2 Mo5 O26 91.9(8) . .
O35 Mo5 O26 159.1(8) . .
O10 Mo5 O26 85.8(7) . .
O27 Mo5 O26 74.4(6) . .
O2 Mo5 O13 161.3(8) . .
O35 Mo5 O13 92.9(8) . .
O10 Mo5 O13 74.3(8) . .
O27 Mo5 O13 73.8(7) . .
O26 Mo5 O13 69.5(6) . .
O2 Mo5 Co2 90.2(7) . .
O35 Mo5 Co2 128.2(6) . .
O10 Mo5 Co2 123.3(6) . .
O27 Mo5 Co2 38.0(5) . .
O26 Mo5 Co2 38.4(4) . .
O13 Mo5 Co2 75.9(5) . .
O23 Mo6 O14 108.3(11) . .
O23 Mo6 O24 104.1(9) . .
O14 Mo6 O24 97.3(8) . .
O23 Mo6 O13 100.4(9) . .
O14 Mo6 O13 93.5(8) . .
O24 Mo6 O13 148.4(8) . .
O23 Mo6 O15 92.3(9) . .
O14 Mo6 O15 158.3(9) . .
O24 Mo6 O15 83.5(7) . .
O13 Mo6 O15 75.9(7) . .
O23 Mo6 O27 161.9(8) . .
O14 Mo6 O27 89.4(8) . .
O24 Mo6 O27 76.4(7) . .
O13 Mo6 O27 74.1(7) . .
O15 Mo6 O27 69.7(6) . .
O23 Mo6 Co1 89.3(7) . .
O14 Mo6 Co1 132.2(6) . .
O24 Mo6 Co1 121.5(5) . .
O13 Mo6 Co1 38.9(5) . .
O15 Mo6 Co1 38.6(5) . .
O27 Mo6 Co1 75.5(4) . .
O1 Mo7 O36 107.5(10) . .
O1 Mo7 O16 102.0(10) . .
O36 Mo7 O16 100.7(9) . .
O1 Mo7 O24 96.7(10) . .
O36 Mo7 O24 97.4(9) . .
O16 Mo7 O24 148.7(7) . .
O1 Mo7 O8 95.7(8) . .
O36 Mo7 O8 156.8(9) . .
O16 Mo7 O8 73.4(8) . .
O24 Mo7 O8 80.0(7) . .
O1 Mo7 O27 164.5(9) . .
O36 Mo7 O27 85.5(8) . .
O16 Mo7 O27 83.4(7) . .
O24 Mo7 O27 72.7(7) . .
O8 Mo7 O27 71.7(6) . .
O17 Mo8 O28 106.2(13) . .
O17 Mo8 O25 97.1(10) . .
O28 Mo8 O25 103.0(10) . .
O17 Mo8 O16 100.8(10) . .
O28 Mo8 O16 97.6(10) . .
O25 Mo8 O16 147.7(8) . .
O17 Mo8 O8 92.5(10) . .
O28 Mo8 O8 159.8(10) . .
O25 Mo8 O8 81.5(7) . .
O16 Mo8 O8 71.1(7) . .
O17 Mo8 O21 160.2(10) . .
O28 Mo8 O21 92.6(10) . .
O25 Mo8 O21 72.1(7) . .
O16 Mo8 O21 82.4(7) . .
O8 Mo8 O21 69.8(6) . .
O19 Mo9 O38 105.1(11) . .
O19 Mo9 O25 99.8(10) . .
O38 Mo9 O25 101.0(9) . .
O19 Mo9 O7 96.6(10) . .
O38 Mo9 O7 100.7(9) . .
O25 Mo9 O7 148.2(8) . .
O19 Mo9 O21 95.1(9) . .
O38 Mo9 O21 159.6(9) . .
O25 Mo9 O21 72.2(8) . .
O7 Mo9 O21 79.3(7) . .
O19 Mo9 O18 162.0(9) . .
O38 Mo9 O18 91.1(9) . .
O25 Mo9 O18 84.4(7) . .
O7 Mo9 O18 72.2(7) . .
O21 Mo9 O18 69.4(6) . .
O32 Mo10 O33 105.2(9) . .
O32 Mo10 O20 100.2(9) . .
O33 Mo10 O20 101.6(9) . .
O32 Mo10 O18 94.8(9) . .
O33 Mo10 O18 104.1(9) . .
O20 Mo10 O18 145.6(8) . .
O32 Mo10 O37 101.5(8) . .
O33 Mo10 O37 153.3(8) . .
O20 Mo10 O37 73.6(7) . .
O18 Mo10 O37 73.2(7) . .
O32 Mo10 O15 166.9(8) . .
O33 Mo10 O15 85.4(8) . .
O20 Mo10 O15 84.8(7) . .
O18 Mo10 O15 74.9(7) . .
O37 Mo10 O15 68.1(6) . .
O32 Mo10 Co2 132.9(7) . .
O33 Mo10 Co2 87.3(7) . .
O20 Mo10 Co2 122.0(6) . .
O18 Mo10 Co2 38.3(5) . .
O37 Mo10 Co2 74.2(4) . .
O15 Mo10 Co2 38.3(4) . .
O26 Co1 O15 83.4(8) . .
O26 Co1 O37 88.2(8) . .
O15 Co1 O37 87.4(7) . .
O26 Co1 O13 86.9(8) . .
O15 Co1 O13 87.6(8) . .
O37 Co1 O13 173.3(8) . .
O26 Co1 O6 94.6(8) . .
O15 Co1 O6 174.5(8) . .
O37 Co1 O6 97.7(7) . .
O13 Co1 O6 87.2(7) . .
O26 Co1 O22 175.8(7) . .
O15 Co1 O22 97.1(8) . .
O37 Co1 O22 87.7(8) . .
O13 Co1 O22 97.3(8) . .
O6 Co1 O22 85.2(8) . .
O26 Co1 Co2 41.8(5) . .
O15 Co1 Co2 41.7(6) . .
O37 Co1 Co2 85.9(6) . .
O13 Co1 Co2 87.4(6) . .
O6 Co1 Co2 136.3(7) . .
O22 Co1 Co2 138.4(6) . .
O26 Co1 Mo6 94.1(5) . .
O15 Co1 Mo6 48.4(5) . .
O37 Co1 Mo6 134.9(5) . .
O13 Co1 Mo6 41.3(5) . .
O6 Co1 Mo6 126.8(5) . .
O22 Co1 Mo6 89.3(5) . .
Co2 Co1 Mo6 67.52(11) . .
O26 Co1 Mo1 50.2(5) . .
O15 Co1 Mo1 95.3(5) . .
O37 Co1 Mo1 40.3(6) . .
O13 Co1 Mo1 136.0(6) . .
O6 Co1 Mo1 87.3(6) . .
O22 Co1 Mo1 125.6(5) . .
Co2 Co1 Mo1 67.60(11) . .
Mo6 Co1 Mo1 135.12(15) . .
O15 Co2 O26 83.1(8) . .
O15 Co2 O27 86.1(8) . .
O26 Co2 O27 86.2(7) . .
O15 Co2 O18 89.1(8) . .
O26 Co2 O18 89.3(7) . .
O27 Co2 O18 173.8(8) . .
O15 Co2 O21 175.9(8) . .
O26 Co2 O21 96.1(8) . .
O27 Co2 O21 97.9(8) . .
O18 Co2 O21 86.9(8) . .
O15 Co2 O8 96.6(8) . .
O26 Co2 O8 175.3(7) . .
O27 Co2 O8 89.1(7) . .
O18 Co2 O8 95.4(7) . .
O21 Co2 O8 84.6(8) . .
O15 Co2 Co1 41.6(6) . .
O26 Co2 Co1 41.5(5) . .
O27 Co2 Co1 86.0(6) . .
O18 Co2 Co1 87.8(5) . .
O21 Co2 Co1 137.3(6) . .
O8 Co2 Co1 138.1(6) . .
O15 Co2 Mo5 94.0(6) . .
O26 Co2 Mo5 48.4(5) . .
O27 Co2 Mo5 40.2(5) . .
O18 Co2 Mo5 136.6(5) . .
O21 Co2 Mo5 88.4(6) . .
O8 Co2 Mo5 127.0(5) . .
Co1 Co2 Mo5 67.48(12) . .
O15 Co2 Mo10 50.7(5) . .
O26 Co2 Mo10 96.3(5) . .
O27 Co2 Mo10 135.7(6) . .
O18 Co2 Mo10 40.6(5) . .
O21 Co2 Mo10 125.5(6) . .
O8 Co2 Mo10 87.1(6) . .
Co1 Co2 Mo10 68.67(12) . .
Mo5 Co2 Mo10 136.15(14) . .
Co1 O6 Mo4 101.3(7) . .
Co1 O6 Mo3 102.0(9) . .
Mo4 O6 Mo3 92.5(7) . .
Mo1 O7 Mo9 118.7(10) . .
Co2 O8 Mo7 100.8(8) . .
Co2 O8 Mo8 102.2(8) . .
Mo7 O8 Mo8 93.3(7) . .
Mo2 O9 Eu2 159.3(11) . .
Mo5 O10 Mo4 116.8(9) . .
Mo2 O11 Mo3 118.3(9) . .
Mo4 O12 Mo3 116.8(10) . .
Co1 O13 Mo6 99.8(8) . .
Co1 O13 Mo5 100.5(8) . .
Mo6 O13 Mo5 102.6(8) . .
Co1 O13 Mo4 100.8(7) . .
Mo6 O13 Mo4 152.6(9) . .
Mo5 O13 Mo4 91.1(6) . .
Mo6 O14 Eu1 139.8(11) . .
Co1 O15 Co2 96.7(8) . .
Co1 O15 Mo6 92.9(7) . .
Co2 O15 Mo6 102.7(8) . .
Co1 O15 Mo10 102.1(7) . .
Co2 O15 Mo10 90.9(7) . .
Mo6 O15 Mo10 158.4(9) . .
Mo7 O16 Mo8 117.2(10) . .
Co2 O18 Mo10 101.1(8) . .
Co2 O18 Mo1 99.6(8) . .
Mo10 O18 Mo1 103.4(7) . .
Co2 O18 Mo9 100.9(7) . .
Mo10 O18 Mo9 151.7(9) . .
Mo1 O18 Mo9 90.3(6) . .
Mo10 O20 Mo2 117.6(9) . .
Co2 O21 Mo9 102.8(8) . .
Co2 O21 Mo8 103.3(8) . .
Mo9 O21 Mo8 92.8(7) . .
Co1 O22 Mo3 102.8(8) . .
Co1 O22 Mo2 101.0(8) . .
Mo3 O22 Mo2 93.0(6) . .
Mo6 O24 Mo7 115.6(9) . .
Mo8 O25 Mo9 117.8(10) . .
Co1 O26 Co2 96.7(8) . .
Co1 O26 Mo5 102.8(8) . .
Co2 O26 Mo5 93.2(7) . .
Co1 O26 Mo1 91.5(7) . .
Co2 O26 Mo1 100.5(7) . .
Mo5 O26 Mo1 158.9(8) . .
Co2 O27 Mo5 101.9(7) . .
Co2 O27 Mo6 101.0(8) . .
Mo5 O27 Mo6 103.9(8) . .
Co2 O27 Mo7 98.5(7) . .
Mo5 O27 Mo7 152.9(9) . .
Mo6 O27 Mo7 89.5(6) . .
Mo3 O30 Eu2 154.0(10) . 2_585
Mo5 O35 Eu1 144.7(10) . .
Mo7 O36 Eu1 147.5(11) . .
Co1 O37 Mo1 101.4(8) . .
Co1 O37 Mo10 101.9(7) . .
Mo1 O37 Mo10 103.9(8) . .
Co1 O37 Mo2 101.3(8) . .
Mo1 O37 Mo2 149.9(8) . .
Mo10 O37 Mo2 90.3(6) . .
Mo9 O38 Eu1 154.5(12) . 1_455

loop_
_geom_bond_atom_site_label_1
_geom_bond_atom_site_label_2
_geom_bond_distance
_geom_bond_site_symmetry_2
Eu1 O1W 2.34(2) .
Eu1 O5W 2.40(2) .
Eu1 O36 2.40(2) .
Eu1 O3W 2.41(2) .
Eu1 O35 2.417(16) .
Eu1 O4W 2.44(3) .
Eu1 O38 2.487(19) 1_655
Eu1 O2W 2.50(3) .
Eu1 O14 2.59(2) .
Eu2 O10W 2.39(2) .
Eu2 O9W 2.41(2) .
Eu2 O7W 2.42(2) .
Eu2 O9 2.444(16) .
Eu2 O11W 2.44(3) .
Eu2 O6W 2.44(3) .
Eu2 O12W 2.47(2) .
Eu2 O30 2.50(2) 2_585
Eu2 O8W 2.51(3) .
Mo1 O4 1.669(18) .
Mo1 O34 1.717(19) .
Mo1 O7 1.87(2) .
Mo1 O37 1.964(18) .
Mo1 O18 2.288(16) .
Mo1 O26 2.288(16) .
Mo1 Co1 2.976(4) .
Mo2 O29 1.67(2) .
Mo2 O9 1.708(17) .
Mo2 O11 1.90(2) .
Mo2 O20 1.916(18) .
Mo2 O22 2.284(18) .
Mo2 O37 2.309(18) .
Mo3 O3 1.69(2) .
Mo3 O30 1.70(2) .
Mo3 O12 1.921(19) .
Mo3 O11 1.928(19) .
Mo3 O22 2.250(18) .
Mo3 O6 2.28(2) .
Mo4 O5 1.67(2) .
Mo4 O31 1.68(2) .
Mo4 O12 1.92(2) .
Mo4 O10 1.93(2) .
Mo4 O6 2.249(17) .
Mo4 O13 2.286(18) .
Mo5 O2 1.68(2) .
Mo5 O35 1.699(17) .
Mo5 O10 1.89(2) .
Mo5 O27 1.968(17) .
Mo5 O26 2.237(16) .
Mo5 O13 2.265(19) .
Mo5 Co2 2.986(4) .
Mo6 O23 1.67(2) .
Mo6 O14 1.721(18) .
Mo6 O24 1.880(19) .
Mo6 O13 1.979(17) .
Mo6 O15 2.215(17) .
Mo6 O27 2.239(19) .
Mo6 Co1 2.957(4) .
Mo7 O1 1.69(2) .
Mo7 O36 1.732(19) .
Mo7 O16 1.868(19) .
Mo7 O24 1.94(2) .
Mo7 O8 2.226(17) .
Mo7 O27 2.350(16) .
Mo8 O17 1.68(2) .
Mo8 O28 1.70(2) .
Mo8 O25 1.908(18) .
Mo8 O16 1.954(19) .
Mo8 O8 2.26(2) .
Mo8 O21 2.266(19) .
Mo9 O19 1.68(2) .
Mo9 O38 1.719(19) .
Mo9 O25 1.916(17) .
Mo9 O7 1.93(2) .
Mo9 O21 2.255(18) .
Mo9 O18 2.324(18) .
Mo10 O32 1.695(18) .
Mo10 O33 1.698(18) .
Mo10 O20 1.895(18) .
Mo10 O18 1.980(18) .
Mo10 O37 2.289(18) .
Mo10 O15 2.312(17) .
Mo10 Co2 2.986(4) .
Co1 O26 1.845(18) .
Co1 O15 1.849(18) .
Co1 O37 1.880(16) .
Co1 O13 1.886(16) .
Co1 O6 1.912(19) .
Co1 O22 1.920(18) .
Co1 Co2 2.766(5) .
Co2 O15 1.852(18) .
Co2 O26 1.857(17) .
Co2 O27 1.877(17) .
Co2 O18 1.887(17) .
Co2 O21 1.905(18) .
Co2 O8 1.944(18) .
O30 Eu2 2.50(2) 2_585
O38 Eu1 2.487(19) 1_455
